data_7156022
loop_
_publ_author_name
'Lee, Jaeyeon'
'Shim, Jihyun'
'Kang, Philjae'
'Choi, Moon-Gun'
'Choi, Soo Hyuk'

_publ_section_title
;
 Side chain-specific 11/9-helix propensity of \a/\b-peptides with
 alternating residue types.
;
_journal_issue 3
_journal_name_full 'Organic &amp; biomolecular chemistry'
_journal_page_first 433
_journal_page_last 438
_journal_paper_doi 10.1039/c7ob02816d
_journal_volume 16
_journal_year 2018
_chemical_absolute_configuration rm
_chemical_formula_moiety '2(C H Cl3), C31 H53 N5 O8'
_chemical_formula_sum 'C33 H55 Cl6 N5 O8'
_chemical_formula_weight 862.52
_space_group_crystal_system orthorhombic
_space_group_IT_number 19
_space_group_name_Hall 'P 2ac 2ab'
_space_group_name_H-M_alt 'P 21 21 21'
_symmetry_space_group_name_Hall 'P 2ac 2ab'
_symmetry_space_group_name_H-M 'P 21 21 21'
_atom_sites_solution_hydrogens geom
_atom_sites_solution_primary direct
_audit_creation_date 2014-03-13
_audit_creation_method
;
Olex2 1.2
(compiled 2014.02.28 svn.r2899 for OlexSys, GUI svn.r4781)
;
_audit_update_record
;
2016-01-21 deposited with the CCDC.
2017-12-07 downloaded from the CCDC.
;
_cell_angle_alpha 90
_cell_angle_beta 90
_cell_angle_gamma 90
_cell_formula_units_Z 4
_cell_length_a 10.1637(4)
_cell_length_b 17.2472(5)
_cell_length_c 25.5023(9)
_cell_measurement_reflns_used 9936
_cell_measurement_temperature 219.9
_cell_measurement_theta_max 23.380
_cell_measurement_theta_min 2.33
_cell_volume 4470.4(3)
_computing_data_reduction 'SAINT v8.34A (Bruker, 2013)'
_computing_molecular_graphics 'Olex2 (Dolomanov et al., 2009)'
_computing_publication_material 'Olex2 (Dolomanov et al., 2009)'
_computing_structure_refinement 'XL (Sheldrick, 2008)'
_computing_structure_solution 'XT (Sheldrick, 2008)'
_diffrn_ambient_temperature 219.9
_diffrn_measured_fraction_theta_full 0.992
_diffrn_measured_fraction_theta_max 0.995
_diffrn_measurement_device_type 'Bruker APEX-II CCD'
_diffrn_measurement_method '\f and \w scans'
_diffrn_radiation_type MoK\a
_diffrn_radiation_wavelength 0.71073
_diffrn_reflns_av_R_equivalents 0.0389
_diffrn_reflns_av_unetI/netI 0.0327
_diffrn_reflns_Laue_measured_fraction_full 0.992
_diffrn_reflns_Laue_measured_fraction_max 0.995
_diffrn_reflns_limit_h_max 12
_diffrn_reflns_limit_h_min -12
_diffrn_reflns_limit_k_max 20
_diffrn_reflns_limit_k_min -21
_diffrn_reflns_limit_l_max 31
_diffrn_reflns_limit_l_min -31
_diffrn_reflns_number 39981
_diffrn_reflns_point_group_measured_fraction_full 0.991
_diffrn_reflns_point_group_measured_fraction_max 0.994
_diffrn_reflns_theta_full 26.000
_diffrn_reflns_theta_max 25.971
_diffrn_reflns_theta_min 2.326
_diffrn_standards_number 0
_exptl_absorpt_coefficient_mu 0.433
_exptl_absorpt_correction_T_max 0.7453
_exptl_absorpt_correction_T_min 0.6970
_exptl_absorpt_correction_type multi-scan
_exptl_absorpt_process_details
;
SADABS-2012/1 (Bruker,2012) was used for absorption correction.
wR2(int) was 0.0422 before and 0.0387 after correction.
The Ratio of minimum to maximum transmission is 0.9352.
The \l/2 correction factor is 0.0015.
;
_exptl_crystal_colour 'clear colourless'
_exptl_crystal_colour_lustre clear
_exptl_crystal_colour_primary colourless
_exptl_crystal_density_diffrn 1.282
_exptl_crystal_description block
_exptl_crystal_F_000 1816
_exptl_crystal_size_max 0.24
_exptl_crystal_size_mid 0.21
_exptl_crystal_size_min 0.11
_refine_diff_density_max 0.628
_refine_diff_density_min -0.533
_refine_diff_density_rms 0.067
_refine_ls_abs_structure_details
;
 Flack x determined using 2437 quotients [(I+)-(I-)]/[(I+)+(I-)]
 (Parsons and Flack (2004), Acta Cryst. A60, s61).
;
_refine_ls_abs_structure_Flack 0.003(19)
_refine_ls_extinction_method none
_refine_ls_goodness_of_fit_ref 1.030
_refine_ls_hydrogen_treatment constr
_refine_ls_matrix_type full
_refine_ls_number_parameters 505
_refine_ls_number_reflns 8711
_refine_ls_number_restraints 0
_refine_ls_restrained_S_all 1.030
_refine_ls_R_factor_all 0.1037
_refine_ls_R_factor_gt 0.0772
_refine_ls_shift/su_max 0.000
_refine_ls_shift/su_mean 0.000
_refine_ls_structure_factor_coef Fsqd
_refine_ls_weighting_details 'w=1/[\s^2^(Fo^2^)+(0.1449P)^2^+2.2869P] where P=(Fo^2^+2Fc^2^)/3'
_refine_ls_weighting_scheme calc
_refine_ls_wR_factor_gt 0.2108
_refine_ls_wR_factor_ref 0.2342
_reflns_Friedel_coverage 0.791
_reflns_Friedel_fraction_full 0.989
_reflns_Friedel_fraction_max 0.993
_reflns_number_gt 6492
_reflns_number_total 8711
_reflns_threshold_expression 'I > 2\s(I)'
_cod_data_source_file c7ob02816d2.cif
_cod_data_source_block A-ACHC-V-ACHC-A_moon223
_cod_depositor_comments 'Adding full bibliography for 7156022.cif.'
_cod_database_code 7156022
_shelxl_version_number 2013-4
_shelx_space_group_comment
;
The symmetry employed for this shelxl refinement is uniquely defined
by the following loop, which should always be used as a source of
symmetry information in preference to the above space-group names.
They are only intended as comments.
;
_olex2_refinement_description
;
1. Others
 Fixed Uiso: H5(0.055) H13(0.058) H16(0.047) H24(0.039) H27(0.042) H1A(0.187)
 H1B(0.187) H1C(0.187) H4(0.063) H7(0.056) H8A(0.079) H8B(0.079) H9A(0.091)
 H9B(0.091) H10A(0.105) H10B(0.105) H11A(0.085) H11B(0.085) H12(0.063)
 H15(0.055) H18(0.048) H19A(0.071) H19B(0.071) H20A(0.078) H20B(0.078)
 H21A(0.067) H21B(0.067) H22A(0.057) H22B(0.057) H23(0.043) H26(0.041)
 H31A(0.163) H31B(0.163) H31C(0.163) H32A(0.256) H32B(0.256) H32C(0.256)
 H33A(0.24) H33B(0.24) H33C(0.24) H35A(0.128) H35B(0.128) H35C(0.128)
 H38(0.079) H39A(0.153) H39B(0.153) H39C(0.153) H40A(0.179) H40B(0.179)
 H40C(0.179) H43A(0.077) H43B(0.077) H43C(0.077) H60A(0.135) H60(0.135)
 H50(0.126)
 Fixed X: H5(-0.0958) H13(0.1992) H16(0.184) H24(0.1682) H27(0.5144)
 H1A(0.0744) H1B(0.0421) H1C(-0.0405) H4(-0.2086) H7(-0.0113) H8A(0.0285) H8B(-
 0.0901) H9A(0.0723) H9B(0.0477) H10A(0.2749) H10B(0.2624) H11A(0.3413)
 H11B(0.2153) H12(0.2116) H15(0.1499) H18(0.0103) H19A(-0.2087) H19B(-0.2054)
 H20A(-0.361) H20B(-0.2576) H21A(-0.2823) H21B(-0.248) H22A(-0.0655) H22B(-
 0.0622) H23(-0.0269) H26(0.3779) H31A(0.3691) H31B(0.3985) H31C(0.3024)
 H32A(0.5668) H32B(0.4996) H32C(0.4115) H33A(0.6103) H33B(0.6771) H33C(0.6809)
 H35A(-0.2819) H35B(-0.2688) H35C(-0.159) H38(0.333) H39A(0.4165) H39B(0.5207)
 H39C(0.4709) H40A(0.4048) H40B(0.4482) H40C(0.3006) H43A(0.5063) H43B(0.3618)
 H43C(0.4067) H60A(0.2376) H60(0.2563) H50(-0.0555)
 Fixed Y: H5(1.1387) H13(1.1724) H16(0.9133) H24(0.9463) H27(0.7893)
 H1A(1.2592) H1B(1.1732) H1C(1.2433) H4(1.2279) H7(1.1848) H8A(1.2818)
 H8B(1.3127) H9A(1.4109) H9B(1.3973) H10A(1.4008) H10B(1.3347) H11A(1.2813)
 H11B(1.3122) H12(1.2) H15(1.0521) H18(0.8431) H19A(0.8251) H19B(0.888)
 H20A(0.9196) H20B(0.9869) H21A(0.9675) H21B(0.8784) H22A(1.0009) H22B(0.9463)
 H23(0.8379) H26(0.9168) H31A(0.6429) H31B(0.6179) H31C(0.6882) H32A(0.8157)
 H32B(0.7575) H32C(0.8083) H33A(0.6178) H33B(0.6872) H33C(0.6853) H35A(1.0998)
 H35B(1.1151) H35C(1.0672) H38(0.9642) H39A(0.9627) H39B(0.9768) H39C(1.0473)
 H40A(1.1234) H40B(1.0619) H40C(1.0913) H43A(0.8755) H43B(0.8937) H43C(0.8067)
 H60A(1.144) H60(1.1278) H50(0.889)
 Fixed Z: H5(0.1124) H13(0.1365) H16(0.1243) H24(0.0049) H27(0.0202)
 H1A(0.3023) H1B(0.3199) H1C(0.3429) H4(0.1861) H7(0.0398) H8A(-0.019)
 H8B(0.0153) H9A(0) H9B(0.0608) H10A(0.0455) H10B(0.0027) H11A(0.0818)
 H11B(0.112) H12(0.0311) H15(0.1656) H18(0.0928) H19A(0.0768) H19B(0.122)
 H20A(0.0544) H20B(0.0638) H21A(-0.0251) H21B(-0.0189) H22A(0) H22B(-0.0501)
 H23(0.0037) H26(0.0158) H31A(0.1945) H31B(0.1359) H31C(0.1475) H32A(0.1921)
 H32B(0.232) H32C(0.194) H33A(0.1598) H33B(0.1905) H33C(0.1284) H35A(0.1659)
 H35B(0.227) H35C(0.1971) H38(0.1848) H39A(0.1006) H39B(0.1457) H39C(0.1112)
 H40A(0.1817) H40B(0.2244) H40C(0.2225) H43A(-0.0559) H43B(-0.0757) H43C(-
 0.067) H60A(-0.1516) H60(-0.1441) H50(0.3236)
;

loop_
_space_group_symop_operation_xyz
'x, y, z'
'-x+1/2, -y, z+1/2'
'-x, y+1/2, -z+1/2'
'x+1/2, -y+1/2, -z'

loop_
_atom_site_label
_atom_site_type_symbol
_atom_site_fract_x
_atom_site_fract_y
_atom_site_fract_z
_atom_site_U_iso_or_equiv
_atom_site_adp_type
_atom_site_occupancy
_atom_site_site_symmetry_order
_atom_site_calc_flag
_atom_site_refinement_flags_posn
_atom_site_refinement_flags_occupancy
_atom_site_disorder_assembly
_atom_site_disorder_group
Cl61 Cl 0.1680(7) 1.0966(3) -0.06687(18) 0.117(2) Uani 0.656(11) 1 d . P A 1
Cl62 Cl 0.0738(5) 1.2069(5) -0.1423(3) 0.159(4) Uani 0.656(11) 1 d . P A 1
Cl63 Cl 0.1026(18) 1.0447(8) -0.1696(6) 0.304(10) Uani 0.656(11) 1 d . P A 1
Cl64 Cl 0.1297(15) 1.167(3) -0.0866(13) 0.35(3) Uani 0.344(11) 1 d . P A 2
Cl65 Cl 0.060(3) 1.098(3) -0.1712(10) 0.37(2) Uani 0.344(11) 1 d . P A 2
Cl66 Cl 0.216(4) 1.0198(18) -0.116(2) 0.51(4) Uani 0.344(11) 1 d . P A 2
O2 O -0.0894(6) 1.2164(4) 0.2685(2) 0.0873(18) Uani 1 1 d . . . .
O29 O 0.5064(4) 0.7478(3) 0.10389(18) 0.0651(13) Uani 1 1 d . . . .
O34 O 0.0767(5) 1.1872(3) 0.2147(2) 0.0729(14) Uani 1 1 d . . . .
O36 O -0.0528(4) 1.3092(2) 0.12871(18) 0.0570(11) Uani 1 1 d . . . .
O37 O 0.2262(4) 1.0599(2) 0.04694(16) 0.0509(10) Uani 1 1 d . . . .
O41 O -0.0440(4) 1.0219(2) 0.10530(17) 0.0471(9) Uani 1 1 d . . . .
O42 O 0.1866(3) 0.77181(18) 0.00172(15) 0.0405(8) Uani 1 1 d . . . .
O44 O 0.3204(4) 0.8213(2) 0.10726(16) 0.0522(10) Uani 1 1 d . . . .
N5 N -0.0942(4) 1.1819(3) 0.12999(19) 0.0459(11) Uani 1 1 d . . . .
H5 H -0.0958 1.1387 0.1124 0.055 Uiso 1 1 calc R . . .
N13 N 0.1959(5) 1.1591(3) 0.1036(2) 0.0486(11) Uani 1 1 d . . . .
H13 H 0.1992 1.1724 0.1365 0.058 Uiso 1 1 calc R . . .
N16 N 0.1431(4) 0.9574(3) 0.12202(17) 0.0392(10) Uani 1 1 d . . . .
H16 H 0.1840 0.9133 0.1243 0.047 Uiso 1 1 calc R . . .
N24 N 0.1375(4) 0.8995(2) 0.00823(16) 0.0329(9) Uani 1 1 d . . . .
H24 H 0.1682 0.9463 0.0049 0.039 Uiso 1 1 calc R . . .
N27 N 0.4455(4) 0.8110(2) 0.03406(16) 0.0349(9) Uani 1 1 d . . . .
H27 H 0.5144 0.7893 0.0202 0.042 Uiso 1 1 calc R . . .
C1 C 0.0047(13) 1.2237(9) 0.3121(4) 0.125(4) Uani 1 1 d . . . .
H1A H 0.0744 1.2592 0.3023 0.187 Uiso 1 1 calc GR . . .
H1B H 0.0421 1.1732 0.3199 0.187 Uiso 1 1 calc GR . . .
H1C H -0.0405 1.2433 0.3429 0.187 Uiso 1 1 calc GR . . .
C3 C -0.0380(7) 1.1958(4) 0.2220(3) 0.0589(16) Uani 1 1 d . . . .
C4 C -0.1465(6) 1.1839(4) 0.1833(2) 0.0522(14) Uani 1 1 d . . . .
H4 H -0.2086 1.2279 0.1861 0.063 Uiso 1 1 calc R . . .
C6 C -0.0437(5) 1.2455(3) 0.1077(2) 0.0434(12) Uani 1 1 d . . . .
C7 C 0.0254(6) 1.2326(3) 0.0556(2) 0.0469(13) Uani 1 1 d . . . .
H7 H -0.0113 1.1848 0.0398 0.056 Uiso 1 1 calc R . . .
C8 C 0.0038(8) 1.2998(4) 0.0161(3) 0.0659(17) Uani 1 1 d . . . .
H8A H 0.0285 1.2818 -0.0190 0.079 Uiso 1 1 calc R . . .
H8B H -0.0901 1.3127 0.0153 0.079 Uiso 1 1 calc R . . .
C9 C 0.0821(9) 1.3735(4) 0.0287(4) 0.076(2) Uani 1 1 d . . . .
H9A H 0.0723 1.4109 0.0000 0.091 Uiso 1 1 calc R . . .
H9B H 0.0477 1.3973 0.0608 0.091 Uiso 1 1 calc R . . .
C10 C 0.2266(9) 1.3538(4) 0.0359(4) 0.088(3) Uani 1 1 d . . . .
H10A H 0.2749 1.4008 0.0455 0.105 Uiso 1 1 calc R . . .
H10B H 0.2624 1.3347 0.0027 0.105 Uiso 1 1 calc R . . .
C11 C 0.2471(7) 1.2925(3) 0.0783(4) 0.071(2) Uani 1 1 d . . . .
H11A H 0.3413 1.2813 0.0818 0.085 Uiso 1 1 calc R . . .
H11B H 0.2153 1.3122 0.1120 0.085 Uiso 1 1 calc R . . .
C12 C 0.1745(6) 1.2192(3) 0.0646(3) 0.0522(14) Uani 1 1 d . . . .
H12 H 0.2116 1.2000 0.0311 0.063 Uiso 1 1 calc R . . .
C14 C 0.2107(5) 1.0839(3) 0.0913(2) 0.0402(12) Uani 1 1 d . . . .
C15 C 0.2061(6) 1.0281(3) 0.1384(2) 0.0457(13) Uani 1 1 d . . . .
H15 H 0.1499 1.0521 0.1656 0.055 Uiso 1 1 calc R . . .
C17 C 0.0194(5) 0.9610(3) 0.1031(2) 0.0369(11) Uani 1 1 d . . . .
C18 C -0.0342(5) 0.8885(3) 0.0771(2) 0.0399(12) Uani 1 1 d . . . .
H18 H 0.0103 0.8431 0.0928 0.048 Uiso 1 1 calc R . . .
C19 C -0.1844(6) 0.8788(4) 0.0850(3) 0.0593(17) Uani 1 1 d . . . .
H19A H -0.2087 0.8251 0.0768 0.071 Uiso 1 1 calc R . . .
H19B H -0.2054 0.8880 0.1220 0.071 Uiso 1 1 calc R . . .
C20 C -0.2680(6) 0.9337(3) 0.0510(3) 0.065(2) Uani 1 1 d . . . .
H20A H -0.3610 0.9196 0.0544 0.078 Uiso 1 1 calc R . . .
H20B H -0.2576 0.9869 0.0638 0.078 Uiso 1 1 calc R . . .
C21 C -0.2295(6) 0.9303(3) -0.0052(3) 0.0562(16) Uani 1 1 d . . . .
H21A H -0.2823 0.9675 -0.0251 0.067 Uiso 1 1 calc R . . .
H21B H -0.2480 0.8784 -0.0189 0.067 Uiso 1 1 calc R . . .
C22 C -0.0845(5) 0.9485(3) -0.0127(3) 0.0476(13) Uani 1 1 d . . . .
H22A H -0.0655 1.0009 0.0000 0.057 Uiso 1 1 calc R . . .
H22B H -0.0622 0.9463 -0.0501 0.057 Uiso 1 1 calc R . . .
C23 C -0.0030(5) 0.8896(3) 0.0175(2) 0.0354(11) Uani 1 1 d . . . .
H23 H -0.0269 0.8379 0.0037 0.043 Uiso 1 1 calc R . . .
C25 C 0.2210(4) 0.8402(2) 0.00467(18) 0.0302(10) Uani 1 1 d . . . .
C26 C 0.3675(4) 0.8632(3) 0.0025(2) 0.0340(10) Uani 1 1 d . . . .
H26 H 0.3779 0.9168 0.0158 0.041 Uiso 1 1 calc R . . .
C28 C 0.4150(5) 0.7949(3) 0.0842(2) 0.0391(11) Uani 1 1 d . . . .
C30 C 0.4992(8) 0.7181(6) 0.1573(3) 0.082(3) Uani 1 1 d . . . .
C31 C 0.3813(11) 0.6615(6) 0.1589(4) 0.109(4) Uani 1 1 d . . . .
H31A H 0.3691 0.6429 0.1945 0.163 Uiso 1 1 calc GR . . .
H31B H 0.3985 0.6179 0.1359 0.163 Uiso 1 1 calc GR . . .
H31C H 0.3024 0.6882 0.1475 0.163 Uiso 1 1 calc GR . . .
C32 C 0.494(2) 0.7803(9) 0.1973(5) 0.171(8) Uani 1 1 d . . . .
H32A H 0.5668 0.8157 0.1921 0.256 Uiso 1 1 calc GR . . .
H32B H 0.4996 0.7575 0.2320 0.256 Uiso 1 1 calc GR . . .
H32C H 0.4115 0.8083 0.1940 0.256 Uiso 1 1 calc GR . . .
C33 C 0.6287(11) 0.6730(11) 0.1592(5) 0.160(7) Uani 1 1 d . . . .
H33A H 0.6103 0.6178 0.1598 0.240 Uiso 1 1 calc GR . . .
H33B H 0.6771 0.6872 0.1905 0.240 Uiso 1 1 calc GR . . .
H33C H 0.6809 0.6853 0.1284 0.240 Uiso 1 1 calc GR . . .
C35 C -0.2207(9) 1.1099(5) 0.1943(3) 0.085(3) Uani 1 1 d . . . .
H35A H -0.2819 1.0998 0.1659 0.128 Uiso 1 1 calc GR . . .
H35B H -0.2688 1.1151 0.2270 0.128 Uiso 1 1 calc GR . . .
H35C H -0.1590 1.0672 0.1971 0.128 Uiso 1 1 calc GR . . .
C38 C 0.3422(7) 1.0119(4) 0.1634(3) 0.0659(18) Uani 1 1 d . . . .
H38 H 0.3330 0.9642 0.1848 0.079 Uiso 1 1 calc R . . .
C39 C 0.4457(9) 0.9986(7) 0.1274(4) 0.102(3) Uani 1 1 d . . . .
H39A H 0.4165 0.9627 0.1006 0.153 Uiso 1 1 calc GR . . .
H39B H 0.5207 0.9768 0.1457 0.153 Uiso 1 1 calc GR . . .
H39C H 0.4709 1.0473 0.1112 0.153 Uiso 1 1 calc GR . . .
C40 C 0.3772(11) 1.0783(8) 0.2016(5) 0.119(4) Uani 1 1 d . . . .
H40A H 0.4048 1.1234 0.1817 0.179 Uiso 1 1 calc GR . . .
H40B H 0.4482 1.0619 0.2244 0.179 Uiso 1 1 calc GR . . .
H40C H 0.3006 1.0913 0.2225 0.179 Uiso 1 1 calc GR . . .
C43 C 0.4149(6) 0.8594(4) -0.0542(2) 0.0515(14) Uani 1 1 d . . . .
H43A H 0.5063 0.8755 -0.0559 0.077 Uiso 1 1 calc GR . . .
H43B H 0.3618 0.8937 -0.0757 0.077 Uiso 1 1 calc GR . . .
H43C H 0.4067 0.8067 -0.0670 0.077 Uiso 1 1 calc GR . . .
C60 C 0.1646(13) 1.1185(7) -0.1326(4) 0.113(4) Uani 1 1 d . . . .
H60A H 0.2376 1.1440 -0.1516 0.135 Uiso 0.344(11) 1 calc R P A 2
H60 H 0.2563 1.1278 -0.1441 0.135 Uiso 0.656(11) 1 calc R P A 1
Cl51 Cl -0.1147(10) 1.0091(3) 0.3385(2) 0.255(4) Uani 1 1 d . . . .
Cl52 Cl 0.0228(6) 0.9383(4) 0.2491(3) 0.218(3) Uani 1 1 d . . . .
Cl53 Cl -0.2332(5) 0.9051(4) 0.2721(3) 0.210(3) Uani 1 1 d . . . .
C50 C -0.0848(13) 0.9320(6) 0.3007(4) 0.105(3) Uani 1 1 d . . . .
H50 H -0.0555 0.8890 0.3236 0.126 Uiso 1 1 calc R . . .

loop_
_atom_site_aniso_label
_atom_site_aniso_U_11
_atom_site_aniso_U_22
_atom_site_aniso_U_33
_atom_site_aniso_U_23
_atom_site_aniso_U_13
_atom_site_aniso_U_12
Cl61 0.158(5) 0.116(4) 0.076(2) 0.023(2) 0.007(3) -0.057(3)
Cl62 0.087(3) 0.217(7) 0.174(6) 0.080(5) 0.059(4) 0.012(4)
Cl63 0.40(2) 0.272(13) 0.245(13) -0.134(11) -0.006(12) -0.201(15)
Cl64 0.111(9) 0.64(7) 0.31(3) -0.33(4) 0.010(15) 0.03(2)
Cl65 0.26(2) 0.67(7) 0.199(19) -0.02(3) -0.18(2) 0.05(4)
Cl66 0.45(6) 0.26(3) 0.81(9) 0.34(5) 0.27(6) 0.18(3)
O2 0.084(4) 0.130(5) 0.048(3) -0.019(3) 0.011(2) -0.006(3)
O29 0.045(2) 0.092(3) 0.058(3) 0.032(2) 0.006(2) 0.023(2)
O34 0.059(3) 0.095(4) 0.065(3) -0.016(3) -0.005(2) 0.015(3)
O36 0.060(2) 0.040(2) 0.071(3) -0.015(2) -0.004(2) -0.0013(19)
O37 0.057(2) 0.041(2) 0.054(2) -0.0131(18) 0.0102(19) -0.0075(17)
O41 0.0381(19) 0.0342(18) 0.069(3) -0.0147(18) 0.0042(18) -0.0001(15)
O42 0.0293(16) 0.0307(18) 0.062(2) -0.0047(16) -0.0037(16) -0.0005(13)
O44 0.050(2) 0.062(2) 0.045(2) -0.0009(18) 0.0089(18) 0.0172(19)
N5 0.047(2) 0.044(3) 0.047(3) -0.016(2) 0.008(2) 0.000(2)
N13 0.043(2) 0.043(2) 0.060(3) -0.015(2) 0.004(2) -0.0051(19)
N16 0.038(2) 0.041(2) 0.039(2) -0.0070(18) 0.0020(18) 0.0044(18)
N24 0.0288(19) 0.0260(19) 0.044(2) -0.0020(17) -0.0019(17) -0.0018(15)
N27 0.0257(19) 0.040(2) 0.039(2) -0.0004(17) 0.0001(16) 0.0045(17)
C1 0.121(8) 0.199(13) 0.055(5) -0.031(6) -0.021(5) -0.027(9)
C3 0.062(4) 0.059(4) 0.056(4) -0.018(3) 0.010(3) 0.005(3)
C4 0.052(3) 0.053(3) 0.051(3) -0.004(3) 0.012(3) 0.010(3)
C6 0.036(3) 0.043(3) 0.052(3) -0.015(2) -0.003(2) -0.004(2)
C7 0.049(3) 0.040(3) 0.052(3) -0.009(2) 0.000(2) -0.010(2)
C8 0.075(4) 0.060(4) 0.063(4) 0.010(3) 0.001(3) -0.005(3)
C9 0.090(6) 0.052(4) 0.085(5) 0.007(4) 0.009(4) -0.010(4)
C10 0.084(6) 0.054(4) 0.125(7) 0.004(4) 0.022(5) -0.028(4)
C11 0.046(3) 0.041(3) 0.125(6) -0.012(4) 0.008(4) -0.012(3)
C12 0.047(3) 0.045(3) 0.064(4) -0.009(3) 0.014(3) -0.007(3)
C14 0.028(2) 0.039(3) 0.054(3) -0.022(2) 0.003(2) -0.003(2)
C15 0.044(3) 0.050(3) 0.043(3) -0.014(2) -0.007(2) 0.005(2)
C17 0.033(2) 0.038(3) 0.040(3) -0.003(2) 0.007(2) 0.001(2)
C18 0.032(3) 0.032(2) 0.056(3) 0.000(2) 0.006(2) 0.000(2)
C19 0.039(3) 0.047(3) 0.092(5) -0.011(3) 0.017(3) -0.011(3)
C20 0.028(3) 0.041(3) 0.127(7) -0.017(4) 0.000(3) -0.004(2)
C21 0.038(3) 0.037(3) 0.094(5) -0.009(3) -0.019(3) 0.006(2)
C22 0.041(3) 0.036(3) 0.066(4) -0.001(2) -0.016(3) 0.003(2)
C23 0.028(2) 0.029(2) 0.049(3) -0.005(2) -0.005(2) 0.0013(18)
C25 0.028(2) 0.026(2) 0.036(2) -0.0063(19) -0.0035(19) -0.0014(17)
C26 0.029(2) 0.034(2) 0.039(3) -0.003(2) -0.001(2) -0.0019(18)
C28 0.031(2) 0.042(3) 0.044(3) 0.001(2) -0.001(2) 0.003(2)
C30 0.074(5) 0.115(7) 0.057(4) 0.042(4) 0.005(4) 0.025(5)
C31 0.119(8) 0.101(7) 0.107(7) 0.038(6) 0.053(7) 0.019(6)
C32 0.29(2) 0.152(11) 0.072(7) 0.009(7) -0.075(10) 0.025(13)
C33 0.093(7) 0.259(17) 0.127(9) 0.134(11) 0.005(7) 0.065(9)
C35 0.086(6) 0.092(6) 0.077(5) -0.022(4) 0.033(4) -0.034(5)
C38 0.048(4) 0.070(4) 0.080(5) -0.014(4) -0.022(3) 0.005(3)
C39 0.075(5) 0.125(8) 0.106(7) -0.052(6) -0.010(5) -0.004(5)
C40 0.082(6) 0.147(10) 0.129(9) -0.045(8) -0.036(6) 0.017(6)
C43 0.042(3) 0.069(4) 0.043(3) 0.006(3) 0.002(2) -0.005(3)
C60 0.136(9) 0.132(9) 0.070(5) 0.000(5) 0.004(6) -0.079(8)
Cl51 0.500(13) 0.118(3) 0.148(4) -0.008(3) -0.053(6) 0.094(5)
Cl52 0.199(5) 0.242(6) 0.213(5) 0.116(4) 0.090(4) 0.042(4)
Cl53 0.152(4) 0.224(5) 0.253(6) 0.089(5) -0.059(4) -0.024(4)
C50 0.146(10) 0.087(6) 0.083(6) 0.033(5) -0.001(6) 0.028(6)

loop_
_atom_type_symbol
_atom_type_description
_atom_type_scat_dispersion_real
_atom_type_scat_dispersion_imag
_atom_type_scat_source
C C 0.0033 0.0016 'International Tables Vol C Tables 4.2.6.8 and 6.1.1.4'
H H 0.0000 0.0000 'International Tables Vol C Tables 4.2.6.8 and 6.1.1.4'
Cl Cl 0.1484 0.1585 'International Tables Vol C Tables 4.2.6.8 and 6.1.1.4'
N N 0.0061 0.0033 'International Tables Vol C Tables 4.2.6.8 and 6.1.1.4'
O O 0.0106 0.0060 'International Tables Vol C Tables 4.2.6.8 and 6.1.1.4'

loop_
_geom_angle_atom_site_label_1
_geom_angle_atom_site_label_2
_geom_angle_atom_site_label_3
_geom_angle
C3 O2 C1 115.9(7)
C28 O29 C30 122.1(5)
C6 N5 C4 121.1(5)
C14 N13 C12 123.0(5)
C17 N16 C15 118.7(4)
C25 N24 C23 123.0(4)
C28 N27 C26 122.2(4)
O2 C3 C4 109.4(6)
O34 C3 O2 123.5(7)
O34 C3 C4 127.1(6)
N5 C4 C3 110.5(5)
N5 C4 C35 109.6(5)
C3 C4 C35 111.2(6)
O36 C6 N5 121.4(5)
O36 C6 C7 123.3(5)
N5 C6 C7 115.3(4)
C6 C7 C8 113.1(5)
C6 C7 C12 110.2(5)
C12 C7 C8 110.2(5)
C9 C8 C7 114.2(6)
C10 C9 C8 109.9(6)
C9 C10 C11 112.0(6)
C12 C11 C10 110.5(7)
N13 C12 C7 110.7(5)
N13 C12 C11 111.5(6)
C11 C12 C7 112.9(5)
O37 C14 N13 124.2(6)
O37 C14 C15 121.1(5)
N13 C14 C15 114.7(5)
N16 C15 C14 108.4(4)
N16 C15 C38 111.4(5)
C14 C15 C38 114.0(5)
O41 C17 N16 120.7(5)
O41 C17 C18 122.3(4)
N16 C17 C18 117.0(4)
C17 C18 C19 112.7(4)
C17 C18 C23 110.1(4)
C19 C18 C23 109.3(5)
C20 C19 C18 113.8(5)
C21 C20 C19 111.9(5)
C20 C21 C22 111.7(5)
C21 C22 C23 109.0(5)
N24 C23 C18 111.2(4)
N24 C23 C22 111.9(4)
C22 C23 C18 113.1(4)
O42 C25 N24 124.0(4)
O42 C25 C26 121.2(4)
N24 C25 C26 114.8(4)
N27 C26 C25 110.5(4)
N27 C26 C43 109.1(4)
C43 C26 C25 109.2(4)
O29 C28 N27 108.9(4)
O44 C28 O29 126.8(5)
O44 C28 N27 124.3(5)
O29 C30 C31 106.6(7)
O29 C30 C32 113.0(8)
O29 C30 C33 99.5(6)
C32 C30 C31 114.2(11)
C32 C30 C33 112.3(12)
C33 C30 C31 110.2(10)
C39 C38 C15 115.2(7)
C39 C38 C40 110.9(8)
C40 C38 C15 109.4(6)
Cl61 C60 Cl62 109.4(8)
Cl63 C60 Cl61 112.5(8)
Cl63 C60 Cl62 111.5(10)
Cl64 C60 Cl65 119.1(19)
Cl64 C60 Cl66 114(3)
Cl65 C60 Cl66 98(3)
Cl51 C50 Cl52 120.5(8)
Cl51 C50 Cl53 107.2(8)
Cl52 C50 Cl53 104.4(7)

loop_
_geom_bond_atom_site_label_1
_geom_bond_atom_site_label_2
_geom_bond_distance
Cl61 C60 1.718(10)
Cl62 C60 1.799(15)
Cl63 C60 1.705(11)
Cl64 C60 1.49(2)
Cl65 C60 1.49(2)
Cl66 C60 1.83(2)
O2 C1 1.472(11)
O2 C3 1.344(8)
O29 C28 1.332(6)
O29 C30 1.457(8)
O34 C3 1.190(8)
O36 C6 1.225(7)
O37 C14 1.215(6)
O41 C17 1.233(6)
O42 C25 1.233(5)
O44 C28 1.215(6)
N5 C4 1.460(8)
N5 C6 1.338(7)
N13 C12 1.454(8)
N13 C14 1.342(7)
N16 C15 1.438(7)
N16 C17 1.349(7)
N24 C23 1.457(6)
N24 C25 1.332(6)
N27 C26 1.445(6)
N27 C28 1.345(7)
C3 C4 1.495(10)
C4 C35 1.509(10)
C6 C7 1.519(8)
C7 C8 1.552(9)
C7 C12 1.551(9)
C8 C9 1.534(10)
C9 C10 1.519(13)
C10 C11 1.527(13)
C11 C12 1.504(8)
C14 C15 1.541(8)
C15 C38 1.548(8)
C17 C18 1.517(7)
C18 C19 1.549(8)
C18 C23 1.551(8)
C19 C20 1.539(10)
C20 C21 1.486(11)
C21 C22 1.519(8)
C22 C23 1.521(7)
C25 C26 1.542(6)
C26 C43 1.525(8)
C30 C31 1.546(15)
C30 C32 1.481(17)
C30 C33 1.530(13)
C38 C39 1.416(12)
C38 C40 1.544(13)
Cl51 C50 1.670(12)
Cl52 C50 1.714(12)
Cl53 C50 1.738(14)

loop_
_geom_torsion_atom_site_label_1
_geom_torsion_atom_site_label_2
_geom_torsion_atom_site_label_3
_geom_torsion_atom_site_label_4
_geom_torsion
O2 C3 C4 N5 165.0(6)
O2 C3 C4 C35 -73.1(7)
O34 C3 C4 N5 -16.8(10)
O34 C3 C4 C35 105.2(9)
O36 C6 C7 C8 -37.2(8)
O36 C6 C7 C12 86.6(7)
O37 C14 C15 N16 -35.0(7)
O37 C14 C15 C38 89.7(6)
O41 C17 C18 C19 -35.4(8)
O41 C17 C18 C23 86.9(6)
O42 C25 C26 N27 -42.8(6)
O42 C25 C26 C43 77.2(6)
N5 C6 C7 C8 143.3(5)
N5 C6 C7 C12 -92.9(6)
N13 C14 C15 N16 144.8(4)
N13 C14 C15 C38 -90.5(6)
N16 C15 C38 C39 79.8(8)
N16 C15 C38 C40 -154.6(8)
N16 C17 C18 C19 147.3(5)
N16 C17 C18 C23 -90.3(5)
N24 C25 C26 N27 139.2(4)
N24 C25 C26 C43 -100.8(5)
C1 O2 C3 O34 -3.5(13)
C1 O2 C3 C4 174.8(8)
C4 N5 C6 O36 -8.3(8)
C4 N5 C6 C7 171.2(5)
C6 N5 C4 C3 -68.4(7)
C6 N5 C4 C35 168.7(6)
C6 C7 C8 C9 74.3(7)
C6 C7 C12 N13 51.5(6)
C6 C7 C12 C11 -74.3(7)
C7 C8 C9 C10 52.4(9)
C8 C7 C12 N13 177.0(5)
C8 C7 C12 C11 51.3(8)
C8 C9 C10 C11 -56.4(10)
C9 C10 C11 C12 59.2(9)
C10 C11 C12 N13 178.3(6)
C10 C11 C12 C7 -56.4(8)
C12 N13 C14 O37 10.7(8)
C12 N13 C14 C15 -169.0(5)
C12 C7 C8 C9 -49.5(8)
C14 N13 C12 C7 91.9(6)
C14 N13 C12 C11 -141.6(5)
C14 C15 C38 C39 -43.4(9)
C14 C15 C38 C40 82.3(9)
C15 N16 C17 O41 -8.2(7)
C15 N16 C17 C18 169.1(5)
C17 N16 C15 C14 -58.7(6)
C17 N16 C15 C38 175.0(5)
C17 C18 C19 C20 75.0(7)
C17 C18 C23 N24 55.0(5)
C17 C18 C23 C22 -71.9(5)
C18 C19 C20 C21 51.2(7)
C19 C18 C23 N24 179.4(4)
C19 C18 C23 C22 52.5(6)
C19 C20 C21 C22 -56.6(6)
C20 C21 C22 C23 60.0(6)
C21 C22 C23 N24 174.9(5)
C21 C22 C23 C18 -58.6(6)
C23 N24 C25 O42 10.2(8)
C23 N24 C25 C26 -171.8(4)
C23 C18 C19 C20 -47.8(7)
C25 N24 C23 C18 89.3(5)
C25 N24 C23 C22 -143.1(5)
C26 N27 C28 O29 -177.6(4)
C26 N27 C28 O44 0.9(8)
C28 O29 C30 C31 68.5(9)
C28 O29 C30 C32 -57.7(13)
C28 O29 C30 C33 -176.9(9)
C28 N27 C26 C25 -51.4(6)
C28 N27 C26 C43 -171.4(5)
C30 O29 C28 O44 3.2(10)
C30 O29 C28 N27 -178.3(7)
